data_1011025
loop_
_publ_author_name
'Helmholz, L'

_publ_section_title
;
The Crystal Structure of Hexagonal Silver Iodide
;
_journal_coden_ASTM JCPSA6
_journal_name_full 'Journal of Chemical Physics'
_journal_page_first 740
_journal_page_last 747
_journal_volume 3
_journal_year 1935
_chemical_formula_structural 'Ag I'
_chemical_formula_sum 'Ag I'
_chemical_name_mineral Iodargyrite
_chemical_name_systematic 'Silver iodide'
_symmetry_cell_setting hexagonal
_symmetry_Int_Tables_number 186
_symmetry_space_group_name_H-M 'P 63 m c S'
_cell_angle_alpha 90
_cell_angle_beta 90
_cell_angle_gamma 120
_cell_formula_units_Z 2
_cell_length_a 4.59
_cell_length_b 4.59
_cell_length_c 7.52
_cell_volume 137.2
_cod_database_code 1011025

loop_
_symmetry_equiv_pos_as_xyz
x,y,z
-y,x-y,z
y-x,-x,z
-y,-x,z
y-x,y,z
x,x-y,z
2/3-x,1/3-y,1/2+z
2/3+y,1/3-x+y,1/2+z
2/3+x-y,1/3+x,1/2+z
2/3+y,1/3+x,1/2+z
2/3+x-y,1/3-y,1/2+z
2/3-x,1/3-x+y,1/2+z

loop_
_atom_site_label
_atom_site_type_symbol
_atom_site_symmetry_multiplicity
_atom_site_Wyckoff_symbol
_atom_site_fract_x
_atom_site_fract_y
_atom_site_fract_z
_atom_site_occupancy
_atom_site_attached_hydrogens
_atom_site_calc_flag
Ag1 Ag1+ 2 b 0. 0. 0.63 1. 0 d
I1 I1- 2 b 0. 0. 0. 1. 0 d

loop_
_atom_type_symbol
_atom_type_oxidation_number
Ag1+ 1.000
I1- -1.000

_journal_paper_doi 10.1063/1.1749584
